data_2219133
loop_
_publ_author_name
'Lu, Wen-Chang'
'Yu, Guang-Ao'
'Cao, Xiu-Fang'
'Jin, Shan'
'Liu, Sheng-Hua'

_publ_section_title
;
 <i>N</i>-[2-(4-Chlorophenyl)propanoyl]-1-methylbornane-10,2-sultam
;
_journal_coeditor_code PV2086
_journal_issue 8
_journal_name_full 'Acta Crystallographica Section E'
_journal_page_first o1539
_journal_paper_doi 10.1107/S1600536808021673
_journal_volume 64
_journal_year 2008
_chemical_formula_iupac 'C20 H26 Cl N O3 S'
_chemical_formula_moiety 'C20 H26 Cl N O3 S'
_chemical_formula_sum 'C20 H26 Cl N O3 S'
_chemical_formula_weight 395.93
_chemical_name_systematic
;
<i>N</i>-[2-(4-Chlorophenyl)propanoyl]-1-methylbornane-10,2-sultam
;
_space_group_IT_number 15
_symmetry_cell_setting monoclinic
_symmetry_space_group_name_Hall '-C 2yc'
_symmetry_space_group_name_H-M 'C 1 2/c 1'
_atom_sites_solution_hydrogens geom
_atom_sites_solution_primary direct
_atom_sites_solution_secondary difmap
_audit_creation_method SHELXL-97
_cell_angle_alpha 90.00
_cell_angle_beta 109.4770(10)
_cell_angle_gamma 90.00
_cell_formula_units_Z 8
_cell_length_a 24.6517(10)
_cell_length_b 7.6430(3)
_cell_length_c 22.1608(9)
_cell_measurement_reflns_used 3899
_cell_measurement_temperature 294(2)
_cell_measurement_theta_max 26.14
_cell_measurement_theta_min 2.87
_cell_volume 3936.4(3)
_computing_cell_refinement 'SAINT (Bruker, 2001)'
_computing_data_collection 'SMART (Bruker, 2001)'
_computing_data_reduction 'SAINT (Bruker, 2001)'
_computing_molecular_graphics 'SHELXTL (Sheldrick, 2008)'
_computing_publication_material 'SHELXTL (Sheldrick, 2008)'
_computing_structure_refinement 'SHELXL97 (Sheldrick, 2008)'
_computing_structure_solution 'SHELXS97 (Sheldrick, 2008)'
_diffrn_ambient_temperature 294(2)
_diffrn_measured_fraction_theta_full 0.998
_diffrn_measured_fraction_theta_max 0.998
_diffrn_measurement_device_type 'Bruker SMART CCD area-detector'
_diffrn_measurement_method '\f and \w'
_diffrn_radiation_monochromator graphite
_diffrn_radiation_source 'fine-focus sealed tube'
_diffrn_radiation_type MoK\a
_diffrn_radiation_wavelength 0.71073
_diffrn_reflns_av_R_equivalents 0.044
_diffrn_reflns_av_sigmaI/netI 0.040
_diffrn_reflns_limit_h_max 30
_diffrn_reflns_limit_h_min -31
_diffrn_reflns_limit_k_max 6
_diffrn_reflns_limit_k_min -9
_diffrn_reflns_limit_l_max 28
_diffrn_reflns_limit_l_min -28
_diffrn_reflns_number 13035
_diffrn_reflns_theta_full 27.0
_diffrn_reflns_theta_max 27.00
_diffrn_reflns_theta_min 1.75
_diffrn_standards_number 0
_exptl_absorpt_coefficient_mu 0.320
_exptl_absorpt_correction_T_max 0.969
_exptl_absorpt_correction_T_min 0.939
_exptl_absorpt_correction_type none
_exptl_crystal_colour colorless
_exptl_crystal_density_diffrn 1.336
_exptl_crystal_density_method 'not measured'
_exptl_crystal_description block
_exptl_crystal_F_000 1680
_exptl_crystal_size_max 0.20
_exptl_crystal_size_mid 0.10
_exptl_crystal_size_min 0.10
_refine_diff_density_max 0.45
_refine_diff_density_min -0.24
_refine_ls_extinction_method none
_refine_ls_goodness_of_fit_ref 1.01
_refine_ls_hydrogen_treatment constr
_refine_ls_matrix_type full
_refine_ls_number_parameters 239
_refine_ls_number_reflns 4301
_refine_ls_number_restraints 0
_refine_ls_restrained_S_all 1.01
_refine_ls_R_factor_all 0.071
_refine_ls_R_factor_gt 0.053
_refine_ls_shift/su_max 0.000
_refine_ls_shift/su_mean 0.000
_refine_ls_structure_factor_coef Fsqd
_refine_ls_weighting_details 'calc w=1/[\s^2^(Fo^2^)+(0.082P)^2^] where P=(Fo^2^+2Fc^2^)/3'
_refine_ls_weighting_scheme calc
_refine_ls_wR_factor_gt 0.129
_refine_ls_wR_factor_ref 0.140
_reflns_number_gt 3266
_reflns_number_total 4301
_reflns_threshold_expression I>2\s(I)
_cod_data_source_file pv2086.cif
_cod_data_source_block I
_cod_original_sg_symbol_H-M 'C 2/c'
_cod_database_code 2219133
_cod_database_fobs_code 2219133

loop_
_symmetry_equiv_pos_as_xyz
'x, y, z'
'-x, y, -z+1/2'
'x+1/2, y+1/2, z'
'-x+1/2, y+1/2, -z+1/2'
'-x, -y, -z'
'x, -y, z-1/2'
'-x+1/2, -y+1/2, -z'
'x+1/2, -y+1/2, z-1/2'

loop_
_atom_site_type_symbol
_atom_site_label
_atom_site_fract_x
_atom_site_fract_y
_atom_site_fract_z
_atom_site_U_iso_or_equiv
_atom_site_adp_type
_atom_site_calc_flag
_atom_site_refinement_flags
_atom_site_occupancy
C C1 0.11339(8) 0.3105(3) -0.06399(9) 0.0407(5) Uani d . 1
C C2 0.11867(10) 0.3198(3) -0.13128(10) 0.0594(6) Uani d . 1
H H2A 0.1137 0.4387 -0.1474 0.071 Uiso calc R 1
H H2B 0.1558 0.2766 -0.1308 0.071 Uiso calc R 1
C C3 0.06989(11) 0.2015(4) -0.17175(11) 0.0759(8) Uani d . 1
H H3A 0.0849 0.1021 -0.1884 0.091 Uiso calc R 1
H H3B 0.0434 0.2656 -0.2072 0.091 Uiso calc R 1
C C4 0.04034(10) 0.1423(4) -0.12372(11) 0.0619(6) Uani d . 1
H H4 0.0007 0.1016 -0.1437 0.074 Uiso calc R 1
C C5 0.08001(9) 0.0101(3) -0.07791(11) 0.0560(6) Uani d . 1
H H5A 0.0912 -0.0828 -0.1012 0.067 Uiso calc R 1
H H5B 0.0617 -0.0407 -0.0495 0.067 Uiso calc R 1
C C6 0.13243(8) 0.1241(3) -0.04048(8) 0.0390(4) Uani d . 1
H H6 0.1660 0.0908 -0.0521 0.047 Uiso calc R 1
C C7 0.04633(9) 0.3049(3) -0.08060(11) 0.0538(6) Uani d . 1
C C8 0.01610(12) 0.4693(4) -0.11566(14) 0.0815(9) Uani d . 1
H H8A -0.0248 0.4522 -0.1297 0.122 Uiso calc R 1
H H8B 0.0280 0.4909 -0.1520 0.122 Uiso calc R 1
H H8C 0.0261 0.5677 -0.0872 0.122 Uiso calc R 1
C C9 0.02409(9) 0.2754(3) -0.02455(12) 0.0634(6) Uani d . 1
H H9A -0.0171 0.2656 -0.0405 0.095 Uiso calc R 1
H H9B 0.0351 0.3723 0.0045 0.095 Uiso calc R 1
H H9C 0.0404 0.1696 -0.0026 0.095 Uiso calc R 1
C C10 0.14806(8) 0.4422(2) -0.01475(9) 0.0419(5) Uani d . 1
H H10 0.1229 0.5401 -0.0131 0.050 Uiso calc R 1
C C11 0.20150(10) 0.5146(3) -0.02619(12) 0.0589(6) Uani d . 1
H H11A 0.2241 0.4196 -0.0333 0.088 Uiso calc R 1
H H11B 0.2239 0.5803 0.0106 0.088 Uiso calc R 1
H H11C 0.1901 0.5896 -0.0631 0.088 Uiso calc R 1
C C12 0.16253(9) -0.0273(3) 0.06472(10) 0.0444(5) Uani d . 1
C C13 0.17899(9) -0.0208(3) 0.13723(9) 0.0451(5) Uani d . 1
H H13 0.1768 0.1006 0.1504 0.054 Uiso calc R 1
C C14 0.13447(11) -0.1306(4) 0.15525(13) 0.0689(7) Uani d . 1
H H14A 0.1346 -0.2482 0.1400 0.103 Uiso calc R 1
H H14B 0.0969 -0.0805 0.1361 0.103 Uiso calc R 1
H H14C 0.1441 -0.1318 0.2009 0.103 Uiso calc R 1
C C15 0.23966(9) -0.0879(3) 0.16938(9) 0.0419(5) Uani d . 1
C C16 0.28060(10) 0.0159(3) 0.21258(10) 0.0507(5) Uani d . 1
H H16 0.2705 0.1279 0.2213 0.061 Uiso calc R 1
C C17 0.33565(10) -0.0420(3) 0.24289(10) 0.0558(6) Uani d . 1
H H17 0.3623 0.0291 0.2723 0.067 Uiso calc R 1
C C18 0.35098(9) -0.2068(3) 0.22924(10) 0.0530(6) Uani d . 1
C C19 0.31159(10) -0.3138(3) 0.18749(11) 0.0551(6) Uani d . 1
H H19 0.3222 -0.4253 0.1788 0.066 Uiso calc R 1
C C20 0.25609(10) -0.2553(3) 0.15831(10) 0.0507(5) Uani d . 1
H H20 0.2292 -0.3294 0.1307 0.061 Uiso calc R 1
Cl Cl1 0.42204(3) -0.27529(11) 0.26487(4) 0.0863(3) Uani d . 1
N N1 0.14780(7) 0.1266(2) 0.03007(7) 0.0372(4) Uani d . 1
O O1 0.13477(7) 0.3813(2) 0.09856(7) 0.0581(4) Uani d . 1
O O2 0.23002(7) 0.32702(19) 0.09180(8) 0.0600(4) Uani d . 1
O O3 0.15939(8) -0.1640(2) 0.03573(8) 0.0674(5) Uani d . 1
S S1 0.16878(2) 0.32760(6) 0.06102(2) 0.03981(17) Uani d . 1

loop_
_atom_site_aniso_label
_atom_site_aniso_U_11
_atom_site_aniso_U_22
_atom_site_aniso_U_33
_atom_site_aniso_U_12
_atom_site_aniso_U_13
_atom_site_aniso_U_23
C1 0.0384(10) 0.0434(12) 0.0414(10) 0.0058(8) 0.0147(8) 0.0016(8)
C2 0.0620(15) 0.0737(17) 0.0449(12) 0.0133(12) 0.0208(11) 0.0074(11)
C3 0.0673(16) 0.110(2) 0.0410(12) 0.0176(16) 0.0052(12) -0.0073(13)
C4 0.0411(12) 0.0788(17) 0.0534(13) 0.0024(11) -0.0008(10) -0.0144(12)
C5 0.0514(13) 0.0531(14) 0.0563(13) -0.0049(11) 0.0084(10) -0.0202(11)
C6 0.0379(10) 0.0397(11) 0.0366(9) 0.0034(8) 0.0089(8) -0.0066(8)
C7 0.0405(12) 0.0618(15) 0.0549(12) 0.0107(10) 0.0102(10) -0.0027(11)
C8 0.0630(16) 0.094(2) 0.0807(18) 0.0351(15) 0.0143(14) 0.0139(16)
C9 0.0410(12) 0.0797(18) 0.0727(15) 0.0037(12) 0.0232(11) -0.0082(13)
C10 0.0465(11) 0.0315(10) 0.0502(11) 0.0040(8) 0.0194(9) 0.0046(8)
C11 0.0618(14) 0.0520(14) 0.0708(15) -0.0099(11) 0.0324(12) 0.0014(11)
C12 0.0507(12) 0.0298(10) 0.0495(11) -0.0010(9) 0.0123(9) -0.0026(9)
C13 0.0590(13) 0.0325(11) 0.0457(11) 0.0000(9) 0.0202(10) 0.0020(8)
C14 0.0620(15) 0.0672(17) 0.0843(18) -0.0009(13) 0.0336(14) 0.0167(14)
C15 0.0557(12) 0.0372(11) 0.0364(9) -0.0032(9) 0.0202(9) 0.0022(8)
C16 0.0706(15) 0.0392(12) 0.0425(11) -0.0026(11) 0.0191(10) -0.0092(9)
C17 0.0621(14) 0.0539(14) 0.0457(11) -0.0073(11) 0.0104(11) -0.0124(10)
C18 0.0559(14) 0.0536(14) 0.0480(11) 0.0002(11) 0.0154(10) -0.0012(10)
C19 0.0603(14) 0.0398(13) 0.0595(13) 0.0064(10) 0.0123(11) -0.0052(10)
C20 0.0582(13) 0.0369(12) 0.0520(12) -0.0068(10) 0.0117(10) -0.0091(10)
Cl1 0.0590(4) 0.0855(6) 0.0958(5) 0.0071(4) 0.0011(4) -0.0167(4)
N1 0.0455(9) 0.0267(8) 0.0378(8) -0.0014(7) 0.0117(7) -0.0060(6)
O1 0.0905(12) 0.0415(9) 0.0516(9) 0.0066(8) 0.0359(8) -0.0060(7)
O2 0.0520(9) 0.0478(9) 0.0635(9) -0.0086(7) -0.0032(7) -0.0030(7)
O3 0.1027(14) 0.0303(9) 0.0566(9) 0.0054(8) 0.0096(9) -0.0073(7)
S1 0.0493(3) 0.0279(3) 0.0407(3) -0.0024(2) 0.0130(2) -0.00589(19)

loop_
_atom_type_symbol
_atom_type_description
_atom_type_scat_dispersion_real
_atom_type_scat_dispersion_imag
_atom_type_scat_source
C C 0.0033 0.0016 'International Tables Vol C Tables 4.2.6.8 and 6.1.1.4'
H H 0.0000 0.0000 'International Tables Vol C Tables 4.2.6.8 and 6.1.1.4'
N N 0.0061 0.0033 'International Tables Vol C Tables 4.2.6.8 and 6.1.1.4'
O O 0.0106 0.0060 'International Tables Vol C Tables 4.2.6.8 and 6.1.1.4'
S S 0.1246 0.1234 'International Tables Vol C Tables 4.2.6.8 and 6.1.1.4'
Cl Cl 0.1484 0.1585 'International Tables Vol C Tables 4.2.6.8 and 6.1.1.4'

loop_
_geom_angle_atom_site_label_1
_geom_angle_atom_site_label_2
_geom_angle_atom_site_label_3
_geom_angle
C10 C1 C6 109.61(15)
C10 C1 C2 117.09(17)
C6 C1 C2 104.82(16)
C10 C1 C7 118.83(16)
C6 C1 C7 103.48(16)
C2 C1 C7 101.34(16)
C3 C2 C1 103.66(19)
C3 C2 H2A 111.0
C1 C2 H2A 111.0
C3 C2 H2B 111.0
C1 C2 H2B 111.0
H2A C2 H2B 109.0
C2 C3 C4 103.16(18)
C2 C3 H3A 111.1
C4 C3 H3A 111.1
C2 C3 H3B 111.1
C4 C3 H3B 111.1
H3A C3 H3B 109.1
C5 C4 C7 102.28(17)
C5 C4 C3 107.8(2)
C7 C4 C3 102.8(2)
C5 C4 H4 114.2
C7 C4 H4 114.2
C3 C4 H4 114.2
C4 C5 C6 102.59(19)
C4 C5 H5A 111.2
C6 C5 H5A 111.2
C4 C5 H5B 111.2
C6 C5 H5B 111.2
H5A C5 H5B 109.2
N1 C6 C1 106.71(14)
N1 C6 C5 116.52(17)
C1 C6 C5 103.53(16)
N1 C6 H6 109.9
C1 C6 H6 109.9
C5 C6 H6 109.9
C9 C7 C8 106.7(2)
C9 C7 C4 113.4(2)
C8 C7 C4 114.6(2)
C9 C7 C1 116.57(17)
C8 C7 C1 113.1(2)
C4 C7 C1 92.46(16)
C7 C8 H8A 109.5
C7 C8 H8B 109.5
H8A C8 H8B 109.5
C7 C8 H8C 109.5
H8A C8 H8C 109.5
H8B C8 H8C 109.5
C7 C9 H9A 109.5
C7 C9 H9B 109.5
H9A C9 H9B 109.5
C7 C9 H9C 109.5
H9A C9 H9C 109.5
H9B C9 H9C 109.5
C1 C10 C11 115.50(17)
C1 C10 S1 105.23(13)
C11 C10 S1 109.72(15)
C1 C10 H10 108.7
C11 C10 H10 108.7
S1 C10 H10 108.7
C10 C11 H11A 109.5
C10 C11 H11B 109.5
H11A C11 H11B 109.5
C10 C11 H11C 109.5
H11A C11 H11C 109.5
H11B C11 H11C 109.5
O3 C12 N1 118.56(18)
O3 C12 C13 122.27(19)
N1 C12 C13 119.09(17)
C15 C13 C12 111.07(16)
C15 C13 C14 111.81(17)
C12 C13 C14 107.14(18)
C15 C13 H13 108.9
C12 C13 H13 108.9
C14 C13 H13 108.9
C13 C14 H14A 109.5
C13 C14 H14B 109.5
H14A C14 H14B 109.5
C13 C14 H14C 109.5
H14A C14 H14C 109.5
H14B C14 H14C 109.5
C16 C15 C20 117.5(2)
C16 C15 C13 120.57(19)
C20 C15 C13 121.93(18)
C17 C16 C15 121.8(2)
C17 C16 H16 119.1
C15 C16 H16 119.1
C16 C17 C18 119.1(2)
C16 C17 H17 120.4
C18 C17 H17 120.4
C19 C18 C17 120.7(2)
C19 C18 Cl1 120.40(19)
C17 C18 Cl1 118.87(18)
C18 C19 C20 119.6(2)
C18 C19 H19 120.2
C20 C19 H19 120.2
C19 C20 C15 121.2(2)
C19 C20 H20 119.4
C15 C20 H20 119.4
C12 N1 C6 120.10(15)
C12 N1 S1 123.93(13)
C6 N1 S1 112.09(12)
O1 S1 O2 117.03(10)
O1 S1 N1 109.78(9)
O2 S1 N1 108.73(8)
O1 S1 C10 111.31(9)
O2 S1 C10 111.68(9)
N1 S1 C10 96.30(8)

loop_
_geom_bond_atom_site_label_1
_geom_bond_atom_site_label_2
_geom_bond_distance
C1 C10 1.521(3)
C1 C6 1.536(3)
C1 C2 1.541(3)
C1 C7 1.570(3)
C2 C3 1.532(3)
C2 H2A 0.9700
C2 H2B 0.9700
C3 C4 1.544(4)
C3 H3A 0.9700
C3 H3B 0.9700
C4 C5 1.532(3)
C4 C7 1.544(3)
C4 H4 0.9800
C5 C6 1.550(3)
C5 H5A 0.9700
C5 H5B 0.9700
C6 N1 1.481(2)
C6 H6 0.9800
C7 C9 1.532(3)
C7 C8 1.533(3)
C8 H8A 0.9600
C8 H8B 0.9600
C8 H8C 0.9600
C9 H9A 0.9600
C9 H9B 0.9600
C9 H9C 0.9600
C10 C11 1.526(3)
C10 S1 1.810(2)
C10 H10 0.9800
C11 H11A 0.9600
C11 H11B 0.9600
C11 H11C 0.9600
C12 O3 1.215(2)
C12 N1 1.385(3)
C12 C13 1.521(3)
C13 C15 1.516(3)
C13 C14 1.537(3)
C13 H13 0.9800
C14 H14A 0.9600
C14 H14B 0.9600
C14 H14C 0.9600
C15 C16 1.386(3)
C15 C20 1.389(3)
C16 C17 1.371(3)
C16 H16 0.9300
C17 C18 1.377(3)
C17 H17 0.9300
C18 C19 1.367(3)
C18 Cl1 1.745(2)
C19 C20 1.378(3)
C19 H19 0.9300
C20 H20 0.9300
N1 S1 1.6915(15)
O1 S1 1.4241(15)
O2 S1 1.4343(16)

loop_
_geom_hbond_atom_site_label_D
_geom_hbond_atom_site_label_H
_geom_hbond_atom_site_label_A
_geom_hbond_site_symmetry_A
_geom_hbond_distance_DH
_geom_hbond_distance_HA
_geom_hbond_distance_DA
_geom_hbond_angle_DHA
C20 H20 O3 . 0.93 2.56 3.038(3) 112
C13 H13 O1 . 0.98 2.49 3.278(2) 137
C9 H9C N1 . 0.96 2.52 3.098(3) 118
C10 H10 O3 1_565 0.98 2.54 3.191(2) 124

loop_
_geom_torsion_atom_site_label_1
_geom_torsion_atom_site_label_2
_geom_torsion_atom_site_label_3
_geom_torsion_atom_site_label_4
_geom_torsion
C10 C1 C2 C3 -168.08(18)
C6 C1 C2 C3 70.2(2)
C7 C1 C2 C3 -37.2(2)
C1 C2 C3 C4 2.0(3)
C2 C3 C4 C5 -73.0(2)
C2 C3 C4 C7 34.6(2)
C7 C4 C5 C6 -40.9(2)
C3 C4 C5 C6 67.0(2)
C10 C1 C6 N1 34.1(2)
C2 C1 C6 N1 160.52(16)
C7 C1 C6 N1 -93.67(17)
C10 C1 C6 C5 157.54(16)
C2 C1 C6 C5 -75.99(19)
C7 C1 C6 C5 29.83(19)
C4 C5 C6 N1 123.01(19)
C4 C5 C6 C1 6.2(2)
C5 C4 C7 C9 -63.7(2)
C3 C4 C7 C9 -175.50(19)
C5 C4 C7 C8 173.5(2)
C3 C4 C7 C8 61.8(2)
C5 C4 C7 C1 56.7(2)
C3 C4 C7 C1 -55.07(19)
C10 C1 C7 C9 -56.5(3)
C6 C1 C7 C9 65.2(2)
C2 C1 C7 C9 173.7(2)
C10 C1 C7 C8 67.7(2)
C6 C1 C7 C8 -170.59(19)
C2 C1 C7 C8 -62.1(2)
C10 C1 C7 C4 -174.24(18)
C6 C1 C7 C4 -52.52(18)
C2 C1 C7 C4 55.9(2)
C6 C1 C10 C11 94.4(2)
C2 C1 C10 C11 -24.8(3)
C7 C1 C10 C11 -147.01(19)
C6 C1 C10 S1 -26.75(17)
C2 C1 C10 S1 -145.91(16)
C7 C1 C10 S1 91.84(18)
O3 C12 C13 C15 63.2(3)
N1 C12 C13 C15 -120.03(19)
O3 C12 C13 C14 -59.1(3)
N1 C12 C13 C14 117.6(2)
C12 C13 C15 C16 123.37(19)
C14 C13 C15 C16 -117.0(2)
C12 C13 C15 C20 -58.3(2)
C14 C13 C15 C20 61.3(3)
C20 C15 C16 C17 0.9(3)
C13 C15 C16 C17 179.30(19)
C15 C16 C17 C18 1.1(3)
C16 C17 C18 C19 -1.9(3)
C16 C17 C18 Cl1 176.76(17)
C17 C18 C19 C20 0.6(4)
Cl1 C18 C19 C20 -178.02(18)
C18 C19 C20 C15 1.5(3)
C16 C15 C20 C19 -2.2(3)
C13 C15 C20 C19 179.41(19)
O3 C12 N1 C6 -4.0(3)
C13 C12 N1 C6 179.12(16)
O3 C12 N1 S1 -160.07(17)
C13 C12 N1 S1 23.1(3)
C1 C6 N1 C12 175.03(16)
C5 C6 N1 C12 60.0(2)
C1 C6 N1 S1 -26.31(17)
C5 C6 N1 S1 -141.33(15)
C12 N1 S1 O1 -77.31(17)
C6 N1 S1 O1 124.98(13)
C12 N1 S1 O2 51.88(18)
C6 N1 S1 O2 -105.83(14)
C12 N1 S1 C10 167.33(16)
C6 N1 S1 C10 9.63(14)
C1 C10 S1 O1 -103.83(14)
C11 C10 S1 O1 131.31(15)
C1 C10 S1 O2 123.33(13)
C11 C10 S1 O2 -1.53(18)
C1 C10 S1 N1 10.28(13)
C11 C10 S1 N1 -114.58(15)
